data_4066757
loop_
_publ_author_name
'Jordan, Markus'
'Saak, Wolfgang'
'Haase, Detlev'
'Beckhaus, R\"udiger'

_publ_section_title
;
 Bridging Azines in the Coordination Sphere of Low-Valent Vanadocene
 Derivatives&#x2020;
;
_journal_issue 22
_journal_name_full Organometallics
_journal_page_first 5859
_journal_paper_doi 10.1021/om100612e
_journal_volume 29
_journal_year 2010
_chemical_formula_sum 'C64 H84 N4 V2'
_chemical_formula_weight 1011.23
_chemical_name_systematic
; 
 ? 
;
_space_group_IT_number 14
_symmetry_cell_setting monoclinic
_symmetry_space_group_name_Hall '-P 2yn'
_symmetry_space_group_name_H-M 'P 1 21/n 1'
_atom_sites_solution_hydrogens geom
_atom_sites_solution_primary direct
_atom_sites_solution_secondary difmap
_audit_creation_method SHELXL-97
_cell_angle_alpha 90.00
_cell_angle_beta 103.220(6)
_cell_angle_gamma 90.00
_cell_formula_units_Z 2
_cell_length_a 11.3996(6)
_cell_length_b 13.5491(11)
_cell_length_c 18.5308(10)
_cell_measurement_temperature 153(2)
_cell_volume 2786.3(3)
_computing_cell_refinement 'IPDS (Stoe, 1999)'
_computing_data_collection 'IPDS (Stoe, 1999)'
_computing_data_reduction 'XRED (Stoe, 1997)'
_computing_molecular_graphics 'Ortep-3 for Windows (Farrugia, 1997)'
_computing_publication_material 'SHELX-97 (Sheldrick, 1997)'
_computing_structure_refinement 'SHELXL-97 (Sheldrick, 1997)'
_computing_structure_solution 'SHELXS-97 (Sheldrick, 1990)'
_diffrn_ambient_temperature 153(2)
_diffrn_measured_fraction_theta_full 0.962
_diffrn_measured_fraction_theta_max 0.962
_diffrn_measurement_device_type 'Stoe IPDS'
_diffrn_radiation_monochromator graphite
_diffrn_radiation_source 'fine-focus sealed tube'
_diffrn_radiation_type MoK\a
_diffrn_radiation_wavelength 0.71073
_diffrn_reflns_av_R_equivalents 0.0997
_diffrn_reflns_av_sigmaI/netI 0.1210
_diffrn_reflns_limit_h_max 14
_diffrn_reflns_limit_h_min -14
_diffrn_reflns_limit_k_max 16
_diffrn_reflns_limit_k_min -16
_diffrn_reflns_limit_l_max 22
_diffrn_reflns_limit_l_min -22
_diffrn_reflns_number 25917
_diffrn_reflns_theta_full 26.12
_diffrn_reflns_theta_max 26.12
_diffrn_reflns_theta_min 2.26
_exptl_absorpt_coefficient_mu 0.378
_exptl_absorpt_correction_T_max 0.9490
_exptl_absorpt_correction_T_min 0.8635
_exptl_absorpt_correction_type numerical
_exptl_absorpt_process_details 'XRED (Stoe, 1997)'
_exptl_crystal_colour black
_exptl_crystal_density_diffrn 1.205
_exptl_crystal_density_method 'not measured'
_exptl_crystal_description block
_exptl_crystal_F_000 1084
_exptl_crystal_size_max 0.40
_exptl_crystal_size_mid 0.26
_exptl_crystal_size_min 0.14
_refine_diff_density_max 0.947
_refine_diff_density_min -0.325
_refine_diff_density_rms 0.057
_refine_ls_extinction_method none
_refine_ls_goodness_of_fit_ref 0.794
_refine_ls_hydrogen_treatment constr
_refine_ls_matrix_type full
_refine_ls_number_parameters 326
_refine_ls_number_reflns 5335
_refine_ls_number_restraints 0
_refine_ls_restrained_S_all 0.794
_refine_ls_R_factor_all 0.0932
_refine_ls_R_factor_gt 0.0449
_refine_ls_shift/su_max 0.001
_refine_ls_shift/su_mean 0.000
_refine_ls_structure_factor_coef Fsqd
_refine_ls_weighting_details 'calc w=1/[\s^2^(Fo^2^)+(0.0473P)^2^+0.0000P] where P=(Fo^2^+2Fc^2^)/3'
_refine_ls_weighting_scheme calc
_refine_ls_wR_factor_gt 0.0932
_refine_ls_wR_factor_ref 0.1024
_reflns_number_gt 2848
_reflns_number_total 5335
_reflns_threshold_expression >2sigma(I)
_cod_data_source_file om100612e_si_002.cif
_cod_data_source_block 13
_cod_original_sg_symbol_H-M P21/n
_cod_database_code 4066757

loop_
_symmetry_equiv_pos_as_xyz
'x, y, z'
'-x+1/2, y+1/2, -z+1/2'
'-x, -y, -z'
'x-1/2, -y-1/2, z-1/2'

loop_
_atom_site_label
_atom_site_type_symbol
_atom_site_fract_x
_atom_site_fract_y
_atom_site_fract_z
_atom_site_U_iso_or_equiv
_atom_site_adp_type
_atom_site_occupancy
_atom_site_symmetry_multiplicity
_atom_site_calc_flag
_atom_site_refinement_flags
V1 V 1.00719(4) 0.74282(4) 0.15872(2) 0.02111(13) Uani 1 1 d .
N1 N 0.8440(2) 0.66565(17) 0.11508(14) 0.0288(6) Uani 1 1 d .
N2 N 0.5065(3) 0.5202(2) 0.03464(16) 0.0480(8) Uani 1 1 d .
C1 C 0.7530(3) 0.6582(2) 0.15297(18) 0.0345(8) Uani 1 1 d .
H1 H 0.7677 0.6858 0.2013 0.041 Uiso 1 1 calc R
C2 C 0.6434(3) 0.6143(2) 0.1264(2) 0.0419(9) Uani 1 1 d .
H2 H 0.5854 0.6145 0.1559 0.050 Uiso 1 1 calc R
C3 C 0.6144(3) 0.5681(2) 0.0548(2) 0.0444(10) Uani 1 1 d .
C4 C 0.7075(3) 0.5806(2) 0.01293(18) 0.0426(9) Uani 1 1 d .
H4 H 0.6940 0.5567 -0.0365 0.051 Uiso 1 1 calc R
C5 C 0.8160(3) 0.6273(2) 0.04493(17) 0.0344(8) Uani 1 1 d .
H5 H 0.8746 0.6329 0.0160 0.041 Uiso 1 1 calc R
C6 C 0.8755(3) 0.8663(2) 0.09563(16) 0.0266(7) Uani 1 1 d .
C7 C 0.9798(3) 0.8640(2) 0.06657(16) 0.0319(7) Uani 1 1 d .
C8 C 1.0796(3) 0.8941(2) 0.1246(2) 0.0360(8) Uani 1 1 d .
C9 C 1.0375(3) 0.9103(2) 0.18962(18) 0.0316(8) Uani 1 1 d .
C10 C 0.9102(3) 0.8910(2) 0.17280(16) 0.0275(7) Uani 1 1 d .
C11 C 0.7480(3) 0.8554(2) 0.05256(19) 0.0420(9) Uani 1 1 d .
H11A H 0.7218 0.9168 0.0257 0.063 Uiso 1 1 calc R
H11B H 0.6959 0.8412 0.0867 0.063 Uiso 1 1 calc R
H11C H 0.7429 0.8010 0.0171 0.063 Uiso 1 1 calc R
C12 C 0.9841(4) 0.8453(3) -0.01347(19) 0.0560(10) Uani 1 1 d .
H12A H 0.9074 0.8167 -0.0400 0.084 Uiso 1 1 calc R
H12B H 1.0499 0.7995 -0.0152 0.084 Uiso 1 1 calc R
H12C H 0.9977 0.9078 -0.0369 0.084 Uiso 1 1 calc R
C13 C 1.2008(3) 0.9223(3) 0.1112(3) 0.0641(13) Uani 1 1 d .
H13A H 1.1920 0.9806 0.0792 0.096 Uiso 1 1 calc R
H13B H 1.2328 0.8674 0.0872 0.096 Uiso 1 1 calc R
H13C H 1.2563 0.9372 0.1587 0.096 Uiso 1 1 calc R
C14 C 1.1036(3) 0.9588(3) 0.2611(2) 0.0586(12) Uani 1 1 d .
H14A H 1.1907 0.9538 0.2655 0.088 Uiso 1 1 calc R
H14B H 1.0823 0.9256 0.3033 0.088 Uiso 1 1 calc R
H14C H 1.0805 1.0285 0.2608 0.088 Uiso 1 1 calc R
C15 C 0.8295(3) 0.9052(3) 0.22599(18) 0.0451(9) Uani 1 1 d .
H15A H 0.8187 0.9759 0.2335 0.068 Uiso 1 1 calc R
H15B H 0.8663 0.8741 0.2735 0.068 Uiso 1 1 calc R
H15C H 0.7509 0.8747 0.2055 0.068 Uiso 1 1 calc R
C16 C 1.0492(2) 0.5987(2) 0.23082(16) 0.0282(7) Uani 1 1 d .
C17 C 1.0899(2) 0.5833(2) 0.16405(15) 0.0257(7) Uani 1 1 d .
C18 C 1.1835(3) 0.6521(2) 0.16307(17) 0.0303(7) Uani 1 1 d .
C19 C 1.2015(3) 0.7083(2) 0.22993(18) 0.0353(8) Uani 1 1 d .
C20 C 1.1169(3) 0.6763(2) 0.27058(16) 0.0320(8) Uani 1 1 d .
C21 C 0.9610(3) 0.5349(3) 0.2589(2) 0.0465(9) Uani 1 1 d .
H21A H 1.0042 0.4804 0.2882 0.070 Uiso 1 1 calc R
H21B H 0.9013 0.5082 0.2167 0.070 Uiso 1 1 calc R
H21C H 0.9200 0.5745 0.2899 0.070 Uiso 1 1 calc R
C22 C 1.0516(3) 0.5010(2) 0.10947(18) 0.0457(10) Uani 1 1 d .
H22A H 1.0676 0.5196 0.0615 0.069 Uiso 1 1 calc R
H22B H 0.9653 0.4884 0.1035 0.069 Uiso 1 1 calc R
H22C H 1.0971 0.4411 0.1277 0.069 Uiso 1 1 calc R
C23 C 1.2561(3) 0.6557(3) 0.1050(2) 0.0547(10) Uani 1 1 d .
H23A H 1.3106 0.5988 0.1110 0.082 Uiso 1 1 calc R
H23B H 1.3034 0.7168 0.1105 0.082 Uiso 1 1 calc R
H23C H 1.2018 0.6538 0.0557 0.082 Uiso 1 1 calc R
C24 C 1.3112(3) 0.7715(3) 0.2604(3) 0.0656(13) Uani 1 1 d .
H24A H 1.2882 0.8273 0.2879 0.098 Uiso 1 1 calc R
H24B H 1.3440 0.7963 0.2194 0.098 Uiso 1 1 calc R
H24C H 1.3725 0.7318 0.2937 0.098 Uiso 1 1 calc R
C25 C 1.1099(4) 0.7112(3) 0.34763(17) 0.0615(12) Uani 1 1 d .
H25A H 1.0265 0.7288 0.3476 0.092 Uiso 1 1 calc R
H25B H 1.1617 0.7692 0.3613 0.092 Uiso 1 1 calc R
H25C H 1.1370 0.6582 0.3836 0.092 Uiso 1 1 calc R
C26 C 0.6672(3) 0.1887(3) 0.0597(2) 0.0406(9) Uani 1 1 d .
C27 C 0.7557(3) 0.1329(3) 0.1066(2) 0.0428(9) Uani 1 1 d .
H27 H 0.7524 0.0629 0.1037 0.051 Uiso 1 1 calc R
C28 C 0.8485(3) 0.1779(3) 0.1575(2) 0.0430(9) Uani 1 1 d .
H28 H 0.9079 0.1388 0.1893 0.052 Uiso 1 1 calc R
C29 C 0.8546(3) 0.2797(2) 0.16198(19) 0.0421(9) Uani 1 1 d .
H29 H 0.9184 0.3108 0.1965 0.050 Uiso 1 1 calc R
C30 C 0.7671(3) 0.3357(3) 0.1158(2) 0.0433(9) Uani 1 1 d .
H30 H 0.7709 0.4057 0.1188 0.052 Uiso 1 1 calc R
C31 C 0.6743(3) 0.2913(3) 0.0653(2) 0.0394(9) Uani 1 1 d .
H31 H 0.6148 0.3309 0.0342 0.047 Uiso 1 1 calc R
C32 C 0.5666(3) 0.1405(3) 0.0044(2) 0.0640(12) Uani 1 1 d .
H32A H 0.5197 0.0985 0.0304 0.096 Uiso 1 1 calc R
H32B H 0.6003 0.1001 -0.0298 0.096 Uiso 1 1 calc R
H32C H 0.5141 0.1914 -0.0236 0.096 Uiso 1 1 calc R

loop_
_atom_site_aniso_label
_atom_site_aniso_U_11
_atom_site_aniso_U_22
_atom_site_aniso_U_33
_atom_site_aniso_U_23
_atom_site_aniso_U_13
_atom_site_aniso_U_12
V1 0.01730(19) 0.0217(2) 0.0226(2) -0.0012(2) 0.00105(16) -0.0015(2)
N1 0.0211(12) 0.0242(13) 0.0366(14) -0.0020(11) -0.0027(12) -0.0044(10)
N2 0.0464(16) 0.0379(17) 0.0539(17) -0.0018(13) -0.0007(16) 0.0092(13)
C1 0.0240(15) 0.0332(18) 0.0440(19) 0.0076(14) 0.0028(15) -0.0008(13)
C2 0.0232(15) 0.0341(18) 0.063(2) 0.0081(16) -0.0018(16) -0.0039(13)
C3 0.0218(15) 0.0214(16) 0.080(3) 0.0064(16) -0.0085(17) -0.0020(13)
C4 0.047(2) 0.0234(16) 0.0438(19) -0.0115(14) -0.0172(17) 0.0077(14)
C5 0.0284(16) 0.0294(17) 0.0384(18) -0.0065(13) -0.0071(15) 0.0040(13)
C6 0.0277(15) 0.0190(14) 0.0290(16) 0.0025(12) -0.0020(13) 0.0013(12)
C7 0.0387(17) 0.0260(16) 0.0330(16) 0.0094(13) 0.0124(15) 0.0035(13)
C8 0.0275(16) 0.0238(16) 0.058(2) 0.0095(15) 0.0117(16) -0.0021(13)
C9 0.0295(16) 0.0190(15) 0.0406(18) -0.0031(13) -0.0036(15) -0.0019(12)
C10 0.0277(15) 0.0216(15) 0.0324(16) -0.0030(12) 0.0052(13) 0.0024(12)
C11 0.0410(19) 0.0298(18) 0.0445(19) 0.0003(15) -0.0124(16) 0.0004(14)
C12 0.084(3) 0.053(2) 0.0373(19) 0.0129(17) 0.027(2) 0.010(2)
C13 0.0393(19) 0.046(2) 0.114(4) 0.028(2) 0.032(2) 0.0032(17)
C14 0.057(2) 0.037(2) 0.066(3) -0.0202(18) -0.019(2) -0.0015(17)
C15 0.053(2) 0.043(2) 0.0433(19) -0.0029(16) 0.0181(18) 0.0111(17)
C16 0.0245(15) 0.0298(16) 0.0291(16) 0.0122(13) 0.0034(13) 0.0030(12)
C17 0.0253(14) 0.0236(15) 0.0253(15) 0.0005(12) 0.0000(13) 0.0070(12)
C18 0.0219(14) 0.0313(17) 0.0398(18) 0.0091(14) 0.0112(14) 0.0098(12)
C19 0.0194(14) 0.0311(16) 0.048(2) 0.0011(14) -0.0081(15) 0.0029(12)
C20 0.0281(15) 0.0395(18) 0.0233(15) -0.0005(13) -0.0046(14) 0.0071(14)
C21 0.0368(18) 0.051(2) 0.051(2) 0.0233(17) 0.0084(17) 0.0026(16)
C22 0.057(2) 0.0294(18) 0.0412(19) -0.0057(15) -0.0089(17) 0.0143(15)
C23 0.055(2) 0.048(2) 0.073(3) 0.019(2) 0.038(2) 0.0184(18)
C24 0.0311(17) 0.043(2) 0.106(3) 0.002(2) -0.020(2) -0.0066(16)
C25 0.083(3) 0.070(3) 0.0240(17) -0.0054(17) -0.0037(19) 0.018(2)
C26 0.0258(16) 0.050(2) 0.050(2) -0.0012(17) 0.0155(16) -0.0032(16)
C27 0.0415(19) 0.0305(18) 0.059(2) 0.0060(16) 0.0175(18) 0.0022(15)
C28 0.0390(19) 0.043(2) 0.049(2) 0.0105(17) 0.0138(17) 0.0113(16)
C29 0.0345(17) 0.044(2) 0.047(2) -0.0006(15) 0.0082(16) 0.0030(14)
C30 0.046(2) 0.0331(19) 0.053(2) 0.0053(16) 0.0138(18) 0.0050(16)
C31 0.0347(18) 0.043(2) 0.043(2) 0.0125(16) 0.0138(17) 0.0091(15)
C32 0.039(2) 0.076(3) 0.078(3) -0.012(2) 0.015(2) -0.0122(19)

loop_
_atom_type_symbol
_atom_type_description
_atom_type_scat_dispersion_real
_atom_type_scat_dispersion_imag
_atom_type_scat_source
C C 0.0033 0.0016 'International Tables Vol C Tables 4.2.6.8 and 6.1.1.4'
H H 0.0000 0.0000 'International Tables Vol C Tables 4.2.6.8 and 6.1.1.4'
N N 0.0061 0.0033 'International Tables Vol C Tables 4.2.6.8 and 6.1.1.4'
V V 0.3005 0.5294 'International Tables Vol C Tables 4.2.6.8 and 6.1.1.4'

loop_
_geom_angle_atom_site_label_1
_geom_angle_atom_site_label_2
_geom_angle_atom_site_label_3
_geom_angle
_geom_angle_site_symmetry_3
N1 V1 C10 94.01(10) .
N1 V1 C7 96.24(10) .
C10 V1 C7 59.36(11) .
N1 V1 C18 115.13(10) .
C10 V1 C18 150.68(10) .
C7 V1 C18 111.32(11) .
N1 V1 C20 113.04(11) .
C10 V1 C20 113.74(10) .
C7 V1 C20 150.63(11) .
C18 V1 C20 59.15(11) .
N1 V1 C9 129.47(10) .
C10 V1 C9 35.74(10) .
C7 V1 C9 59.11(11) .
C18 V1 C9 114.94(11) .
C20 V1 C9 97.87(10) .
N1 V1 C8 131.08(10) .
C10 V1 C8 58.98(11) .
C7 V1 C8 35.61(11) .
C18 V1 C8 96.62(11) .
C20 V1 C8 115.11(11) .
C9 V1 C8 35.02(12) .
N1 V1 C19 138.22(10) .
C10 V1 C19 121.16(10) .
C7 V1 C19 120.04(12) .
C18 V1 C19 35.44(11) .
C20 V1 C19 35.21(11) .
C9 V1 C19 89.31(10) .
C8 V1 C19 88.90(11) .
N1 V1 C17 82.61(9) .
C10 V1 C17 168.88(11) .
C7 V1 C17 131.42(11) .
C18 V1 C17 35.26(10) .
C20 V1 C17 58.77(10) .
C9 V1 C17 147.52(10) .
C8 V1 C17 130.62(12) .
C19 V1 C17 58.44(10) .
N1 V1 C16 81.64(9) .
C10 V1 C16 133.65(11) .
C7 V1 C16 166.79(11) .
C18 V1 C16 58.89(11) .
C20 V1 C16 34.93(10) .
C9 V1 C16 131.66(11) .
C8 V1 C16 146.99(10) .
C19 V1 C16 58.20(10) .
C17 V1 C16 35.46(11) .
N1 V1 C6 76.06(10) .
C10 V1 C6 35.47(10) .
C7 V1 C6 34.93(11) .
C18 V1 C6 146.02(11) .
C20 V1 C6 149.09(11) .
C9 V1 C6 58.60(9) .
C8 V1 C6 58.21(10) .
C19 V1 C6 145.72(10) .
C17 V1 C6 150.72(9) .
C16 V1 C6 152.85(11) .
C5 N1 C1 114.6(2) .
C5 N1 V1 122.8(2) .
C1 N1 V1 122.37(19) .
C3 N2 N2 110.1(4) 3_665
C2 C1 N1 125.3(3) .
C1 C2 C3 121.3(4) .
N2 C3 C2 117.6(4) .
N2 C3 C4 129.0(3) .
C2 C3 C4 113.5(3) .
C5 C4 C3 120.6(3) .
N1 C5 C4 124.5(3) .
C7 C6 C10 108.7(2) .
C7 C6 C11 126.4(3) .
C10 C6 C11 124.6(3) .
C7 C6 V1 71.31(15) .
C10 C6 V1 70.95(15) .
C11 C6 V1 128.4(2) .
C6 C7 C8 107.5(3) .
C6 C7 C12 126.5(3) .
C8 C7 C12 125.7(3) .
C6 C7 V1 73.75(16) .
C8 C7 V1 72.64(16) .
C12 C7 V1 124.7(2) .
C9 C8 C7 108.5(3) .
C9 C8 C13 127.1(3) .
C7 C8 C13 123.3(3) .
C9 C8 V1 72.35(17) .
C7 C8 V1 71.75(16) .
C13 C8 V1 131.1(2) .
C8 C9 C10 108.0(2) .
C8 C9 C14 128.0(3) .
C10 C9 C14 122.9(3) .
C8 C9 V1 72.63(17) .
C10 C9 V1 71.70(16) .
C14 C9 V1 130.4(2) .
C6 C10 C9 107.1(3) .
C6 C10 C15 127.7(3) .
C9 C10 C15 124.9(3) .
C6 C10 V1 73.58(16) .
C9 C10 V1 72.55(16) .
C15 C10 V1 123.9(2) .
C20 C16 C17 108.3(3) .
C20 C16 C21 125.3(3) .
C17 C16 C21 126.0(3) .
C20 C16 V1 72.14(16) .
C17 C16 V1 72.22(15) .
C21 C16 V1 127.4(2) .
C18 C17 C16 107.9(2) .
C18 C17 C22 125.6(3) .
C16 C17 C22 126.1(3) .
C18 C17 V1 72.01(16) .
C16 C17 V1 72.32(16) .
C22 C17 V1 127.07(18) .
C17 C18 C19 107.3(3) .
C17 C18 C23 124.7(3) .
C19 C18 C23 127.7(3) .
C17 C18 V1 72.74(16) .
C19 C18 V1 72.63(16) .
C23 C18 V1 124.6(2) .
C20 C19 C18 108.5(3) .
C20 C19 C24 125.3(3) .
C18 C19 C24 124.5(3) .
C20 C19 V1 72.07(15) .
C18 C19 V1 71.92(15) .
C24 C19 V1 133.5(2) .
C16 C20 C19 107.9(3) .
C16 C20 C25 125.6(3) .
C19 C20 C25 126.2(3) .
C16 C20 V1 72.93(15) .
C19 C20 V1 72.72(16) .
C25 C20 V1 125.3(2) .
C27 C26 C31 118.2(3) .
C27 C26 C32 121.4(3) .
C31 C26 C32 120.4(3) .
C28 C27 C26 121.1(3) .
C29 C28 C27 120.0(3) .
C28 C29 C30 119.4(3) .
C31 C30 C29 120.8(3) .
C30 C31 C26 120.6(3) .

loop_
_geom_bond_atom_site_label_1
_geom_bond_atom_site_label_2
_geom_bond_distance
_geom_bond_site_symmetry_2
V1 N1 2.126(2) .
V1 C10 2.335(3) .
V1 C7 2.338(3) .
V1 C18 2.342(3) .
V1 C20 2.343(3) .
V1 C9 2.346(3) .
V1 C8 2.350(3) .
V1 C19 2.351(3) .
V1 C17 2.351(3) .
V1 C16 2.353(3) .
V1 C6 2.369(3) .
N1 C5 1.368(4) .
N1 C1 1.383(4) .
N2 C3 1.365(4) .
N2 N2 1.372(6) 3_665
C1 C2 1.370(4) .
C2 C3 1.436(5) .
C3 C4 1.461(5) .
C4 C5 1.396(4) .
C6 C7 1.413(4) .
C6 C10 1.433(4) .
C6 C11 1.497(4) .
C7 C8 1.434(4) .
C7 C12 1.516(5) .
C8 C9 1.413(5) .
C8 C13 1.507(5) .
C9 C10 1.437(4) .
C9 C14 1.517(4) .
C10 C15 1.507(5) .
C16 C20 1.409(4) .
C16 C17 1.433(4) .
C16 C21 1.506(4) .
C17 C18 1.421(4) .
C17 C22 1.502(4) .
C18 C19 1.429(4) .
C18 C23 1.500(5) .
C19 C20 1.420(5) .
C19 C24 1.515(4) .
C20 C25 1.523(5) .
C26 C27 1.395(5) .
C26 C31 1.395(5) .
C26 C32 1.502(5) .
C27 C28 1.387(5) .
C28 C29 1.382(5) .
C29 C30 1.384(4) .
C30 C31 1.379(5) .

loop_
_geom_torsion_atom_site_label_1
_geom_torsion_atom_site_label_2
_geom_torsion_atom_site_label_3
_geom_torsion_atom_site_label_4
_geom_torsion
_geom_torsion_site_symmetry_1
C10 V1 N1 C5 117.1(2) .
C7 V1 N1 C5 57.5(2) .
C18 V1 N1 C5 -59.6(2) .
C20 V1 N1 C5 -125.0(2) .
C9 V1 N1 C5 112.1(2) .
C8 V1 N1 C5 65.7(3) .
C19 V1 N1 C5 -94.0(3) .
C17 V1 N1 C5 -73.6(2) .
C16 V1 N1 C5 -109.4(2) .
C6 V1 N1 C5 86.2(2) .
C10 V1 N1 C1 -56.8(2) .
C7 V1 N1 C1 -116.4(2) .
C18 V1 N1 C1 126.5(2) .
C20 V1 N1 C1 61.1(2) .
C9 V1 N1 C1 -61.8(3) .
C8 V1 N1 C1 -108.2(2) .
C19 V1 N1 C1 92.1(3) .
C17 V1 N1 C1 112.5(2) .
C16 V1 N1 C1 76.7(2) .
C6 V1 N1 C1 -87.7(2) .
C5 N1 C1 C2 1.9(4) .
V1 N1 C1 C2 176.3(2) .
N1 C1 C2 C3 1.9(5) .
N2 N2 C3 C2 -179.5(3) 3_665
N2 N2 C3 C4 1.1(5) 3_665
C1 C2 C3 N2 175.6(3) .
C1 C2 C3 C4 -4.9(4) .
N2 C3 C4 C5 -176.1(3) .
C2 C3 C4 C5 4.5(4) .
C1 N1 C5 C4 -2.3(4) .
V1 N1 C5 C4 -176.6(2) .
C3 C4 C5 N1 -1.0(5) .
N1 V1 C6 C7 -123.42(18) .
C10 V1 C6 C7 118.4(2) .
C18 V1 C6 C7 -8.9(3) .
C20 V1 C6 C7 124.8(2) .
C9 V1 C6 C7 79.84(19) .
C8 V1 C6 C7 38.47(18) .
C19 V1 C6 C7 56.8(3) .
C17 V1 C6 C7 -79.0(3) .
C16 V1 C6 C7 -159.1(2) .
N1 V1 C6 C10 118.19(19) .
C7 V1 C6 C10 -118.4(2) .
C18 V1 C6 C10 -127.3(2) .
C20 V1 C6 C10 6.5(3) .
C9 V1 C6 C10 -38.55(18) .
C8 V1 C6 C10 -79.92(19) .
C19 V1 C6 C10 -61.6(3) .
C17 V1 C6 C10 162.6(2) .
C16 V1 C6 C10 82.5(3) .
N1 V1 C6 C11 -1.3(3) .
C10 V1 C6 C11 -119.5(4) .
C7 V1 C6 C11 122.1(4) .
C18 V1 C6 C11 113.2(3) .
C20 V1 C6 C11 -113.0(3) .
C9 V1 C6 C11 -158.0(3) .
C8 V1 C6 C11 160.6(3) .
C19 V1 C6 C11 178.9(3) .
C17 V1 C6 C11 43.1(4) .
C16 V1 C6 C11 -37.0(4) .
C10 C6 C7 C8 -3.9(3) .
C11 C6 C7 C8 170.2(3) .
V1 C6 C7 C8 -65.32(19) .
C10 C6 C7 C12 -177.2(3) .
C11 C6 C7 C12 -3.1(5) .
V1 C6 C7 C12 121.4(3) .
C10 C6 C7 V1 61.4(2) .
C11 C6 C7 V1 -124.5(3) .
N1 V1 C7 C6 54.57(18) .
C10 V1 C7 C6 -36.40(16) .
C18 V1 C7 C6 174.66(16) .
C20 V1 C7 C6 -120.7(2) .
C9 V1 C7 C6 -78.25(18) .
C8 V1 C7 C6 -114.8(3) .
C19 V1 C7 C6 -147.02(17) .
C17 V1 C7 C6 140.20(16) .
C16 V1 C7 C6 134.5(4) .
N1 V1 C7 C8 169.34(19) .
C10 V1 C7 C8 78.37(19) .
C18 V1 C7 C8 -70.6(2) .
C20 V1 C7 C8 -6.0(3) .
C9 V1 C7 C8 36.52(18) .
C19 V1 C7 C8 -32.3(2) .
C17 V1 C7 C8 -105.0(2) .
C16 V1 C7 C8 -110.7(5) .
C6 V1 C7 C8 114.8(3) .
N1 V1 C7 C12 -68.9(3) .
C10 V1 C7 C12 -159.8(3) .
C18 V1 C7 C12 51.2(3) .
C20 V1 C7 C12 115.8(3) .
C9 V1 C7 C12 158.3(3) .
C8 V1 C7 C12 121.8(4) .
C19 V1 C7 C12 89.6(3) .
C17 V1 C7 C12 16.8(3) .
C16 V1 C7 C12 11.1(6) .
C6 V1 C7 C12 -123.4(4) .
C6 C7 C8 C9 2.6(3) .
C12 C7 C8 C9 176.0(3) .
V1 C7 C8 C9 -63.4(2) .
C6 C7 C8 C13 -166.3(3) .
C12 C7 C8 C13 7.0(5) .
V1 C7 C8 C13 127.6(3) .
C6 C7 C8 V1 66.1(2) .
C12 C7 C8 V1 -120.6(3) .
N1 V1 C8 C9 103.02(19) .
C10 V1 C8 C9 37.61(15) .
C7 V1 C8 C9 117.1(3) .
C18 V1 C8 C9 -125.04(17) .
C20 V1 C8 C9 -66.09(19) .
C19 V1 C8 C9 -90.38(18) .
C17 V1 C8 C9 -135.45(16) .
C16 V1 C8 C9 -85.9(3) .
C6 V1 C8 C9 79.43(18) .
N1 V1 C8 C7 -14.1(3) .
C10 V1 C8 C7 -79.53(19) .
C18 V1 C8 C7 117.82(19) .
C20 V1 C8 C7 176.77(18) .
C9 V1 C8 C7 -117.1(3) .
C19 V1 C8 C7 152.5(2) .
C17 V1 C8 C7 107.40(19) .
C16 V1 C8 C7 156.9(2) .
C6 V1 C8 C7 -37.72(18) .
N1 V1 C8 C13 -132.8(3) .
C10 V1 C8 C13 161.8(4) .
C7 V1 C8 C13 -118.6(4) .
C18 V1 C8 C13 -0.8(4) .
C20 V1 C8 C13 58.1(4) .
C9 V1 C8 C13 124.2(4) .
C19 V1 C8 C13 33.9(4) .
C17 V1 C8 C13 -11.2(4) .
C16 V1 C8 C13 38.3(5) .
C6 V1 C8 C13 -156.3(4) .
C7 C8 C9 C10 -0.3(3) .
C13 C8 C9 C10 168.0(3) .
V1 C8 C9 C10 -63.4(2) .
C7 C8 C9 C14 -168.8(3) .
C13 C8 C9 C14 -0.4(5) .
V1 C8 C9 C14 128.2(3) .
C7 C8 C9 V1 63.0(2) .
C13 C8 C9 V1 -128.6(3) .
N1 V1 C9 C8 -107.96(19) .
C10 V1 C9 C8 -116.4(2) .
C7 V1 C9 C8 -37.14(17) .
C18 V1 C9 C8 63.76(19) .
C20 V1 C9 C8 123.32(17) .
C19 V1 C9 C8 89.06(18) .
C17 V1 C9 C8 82.6(3) .
C16 V1 C9 C8 133.34(18) .
C6 V1 C9 C8 -78.20(18) .
N1 V1 C9 C10 8.5(2) .
C7 V1 C9 C10 79.31(19) .
C18 V1 C9 C10 -179.79(17) .
C20 V1 C9 C10 -120.23(19) .
C8 V1 C9 C10 116.4(2) .
C19 V1 C9 C10 -154.5(2) .
C17 V1 C9 C10 -161.0(2) .
C16 V1 C9 C10 -110.22(19) .
C6 V1 C9 C10 38.25(18) .
N1 V1 C9 C14 126.6(3) .
C10 V1 C9 C14 118.1(4) .
C7 V1 C9 C14 -162.6(4) .
C18 V1 C9 C14 -61.7(4) .
C20 V1 C9 C14 -2.2(4) .
C8 V1 C9 C14 -125.5(4) .
C19 V1 C9 C14 -36.4(3) .
C17 V1 C9 C14 -42.9(5) .
C16 V1 C9 C14 7.9(4) .
C6 V1 C9 C14 156.3(4) .
C7 C6 C10 C9 3.7(3) .
C11 C6 C10 C9 -170.5(3) .
V1 C6 C10 C9 65.33(19) .
C7 C6 C10 C15 177.8(3) .
C11 C6 C10 C15 3.6(5) .
V1 C6 C10 C15 -120.5(3) .
C7 C6 C10 V1 -61.6(2) .
C11 C6 C10 V1 124.1(3) .
C8 C9 C10 C6 -2.0(3) .
C14 C9 C10 C6 167.1(3) .
V1 C9 C10 C6 -66.02(19) .
C8 C9 C10 C15 -176.4(3) .
C14 C9 C10 C15 -7.2(5) .
V1 C9 C10 C15 119.6(3) .
C8 C9 C10 V1 64.0(2) .
C14 C9 C10 V1 -126.9(3) .
N1 V1 C10 C6 -59.04(18) .
C7 V1 C10 C6 35.84(17) .
C18 V1 C10 C6 114.8(2) .
C20 V1 C10 C6 -176.38(17) .
C9 V1 C10 C6 114.4(3) .
C8 V1 C10 C6 77.56(19) .
C19 V1 C10 C6 144.61(18) .
C17 V1 C10 C6 -130.8(5) .
C16 V1 C10 C6 -141.30(18) .
N1 V1 C10 C9 -173.44(19) .
C7 V1 C10 C9 -78.6(2) .
C18 V1 C10 C9 0.4(3) .
C20 V1 C10 C9 69.2(2) .
C8 V1 C10 C9 -36.84(18) .
C19 V1 C10 C9 30.2(2) .
C17 V1 C10 C9 114.8(5) .
C16 V1 C10 C9 104.3(2) .
C6 V1 C10 C9 -114.4(3) .
N1 V1 C10 C15 65.8(2) .
C7 V1 C10 C15 160.6(3) .
C18 V1 C10 C15 -120.4(3) .
C20 V1 C10 C15 -51.6(3) .
C9 V1 C10 C15 -120.8(3) .
C8 V1 C10 C15 -157.6(3) .
C19 V1 C10 C15 -90.6(3) .
C17 V1 C10 C15 -6.0(6) .
C16 V1 C10 C15 -16.5(3) .
C6 V1 C10 C15 124.8(3) .
N1 V1 C16 C20 -154.3(2) .
C10 V1 C16 C20 -66.8(2) .
C7 V1 C16 C20 124.1(4) .
C18 V1 C16 C20 79.51(19) .
C9 V1 C16 C20 -17.5(2) .
C8 V1 C16 C20 32.5(3) .
C19 V1 C16 C20 37.71(18) .
C17 V1 C16 C20 116.7(2) .
C6 V1 C16 C20 -119.4(2) .
N1 V1 C16 C17 88.98(16) .
C10 V1 C16 C17 176.53(15) .
C7 V1 C16 C17 7.4(5) .
C18 V1 C16 C17 -37.18(15) .
C20 V1 C16 C17 -116.7(2) .
C9 V1 C16 C17 -134.21(18) .
C8 V1 C16 C17 -84.2(3) .
C19 V1 C16 C17 -78.99(18) .
C6 V1 C16 C17 123.9(2) .
N1 V1 C16 C21 -33.2(3) .
C10 V1 C16 C21 54.4(3) .
C7 V1 C16 C21 -114.8(5) .
C18 V1 C16 C21 -159.3(3) .
C20 V1 C16 C21 121.2(4) .
C9 V1 C16 C21 103.7(3) .
C8 V1 C16 C21 153.7(3) .
C19 V1 C16 C21 158.9(3) .
C17 V1 C16 C21 -122.1(3) .
C6 V1 C16 C21 1.7(4) .
C20 C16 C17 C18 0.1(3) .
C21 C16 C17 C18 -172.6(3) .
V1 C16 C17 C18 63.65(19) .
C20 C16 C17 C22 173.0(3) .
C21 C16 C17 C22 0.3(4) .
V1 C16 C17 C22 -123.4(3) .
C20 C16 C17 V1 -63.57(19) .
C21 C16 C17 V1 123.7(3) .
N1 V1 C17 C18 157.74(18) .
C10 V1 C17 C18 -129.4(5) .
C7 V1 C17 C18 65.9(2) .
C20 V1 C17 C18 -79.56(18) .
C9 V1 C17 C18 -30.4(3) .
C8 V1 C17 C18 18.1(2) .
C19 V1 C17 C18 -38.05(18) .
C16 V1 C17 C18 -116.3(2) .
C6 V1 C17 C18 114.5(2) .
N1 V1 C17 C16 -85.95(17) .
C10 V1 C17 C16 -13.1(6) .
C7 V1 C17 C16 -177.76(16) .
C18 V1 C17 C16 116.3(2) .
C20 V1 C17 C16 36.75(16) .
C9 V1 C17 C16 85.9(3) .
C8 V1 C17 C16 134.43(18) .
C19 V1 C17 C16 78.25(17) .
C6 V1 C17 C16 -129.2(2) .
N1 V1 C17 C22 36.3(3) .
C10 V1 C17 C22 109.1(5) .
C7 V1 C17 C22 -55.5(3) .
C18 V1 C17 C22 -121.4(4) .
C20 V1 C17 C22 159.0(3) .
C9 V1 C17 C22 -151.9(3) .
C8 V1 C17 C22 -103.3(3) .
C19 V1 C17 C22 -159.5(4) .
C16 V1 C17 C22 122.2(4) .
C6 V1 C17 C22 -7.0(4) .
C16 C17 C18 C19 1.0(3) .
C22 C17 C18 C19 -172.0(3) .
V1 C17 C18 C19 64.89(19) .
C16 C17 C18 C23 175.6(3) .
C22 C17 C18 C23 2.6(4) .
V1 C17 C18 C23 -120.6(3) .
C16 C17 C18 V1 -63.85(18) .
C22 C17 C18 V1 123.2(3) .
N1 V1 C18 C17 -24.5(2) .
C10 V1 C18 C17 162.3(2) .
C7 V1 C18 C17 -132.69(17) .
C20 V1 C18 C17 78.39(19) .
C9 V1 C18 C17 162.54(18) .
C8 V1 C18 C17 -166.25(18) .
C19 V1 C18 C17 115.1(3) .
C16 V1 C18 C17 37.40(16) .
C6 V1 C18 C17 -127.2(2) .
N1 V1 C18 C19 -139.59(19) .
C10 V1 C18 C19 47.2(3) .
C7 V1 C18 C19 112.23(19) .
C20 V1 C18 C19 -36.69(18) .
C9 V1 C18 C19 47.5(2) .
C8 V1 C18 C19 78.7(2) .
C17 V1 C18 C19 -115.1(3) .
C16 V1 C18 C19 -77.7(2) .
C6 V1 C18 C19 117.7(2) .
N1 V1 C18 C23 96.2(3) .
C10 V1 C18 C23 -77.0(4) .
C7 V1 C18 C23 -12.0(3) .
C20 V1 C18 C23 -160.9(3) .
C9 V1 C18 C23 -76.8(3) .
C8 V1 C18 C23 -45.6(3) .
C19 V1 C18 C23 -124.3(4) .
C17 V1 C18 C23 120.7(3) .
C16 V1 C18 C23 158.1(3) .
C6 V1 C18 C23 -6.5(4) .
C17 C18 C19 C20 -1.8(3) .
C23 C18 C19 C20 -176.1(3) .
V1 C18 C19 C20 63.20(19) .
C17 C18 C19 C24 164.1(3) .
C23 C18 C19 C24 -10.2(5) .
V1 C18 C19 C24 -130.9(3) .
C17 C18 C19 V1 -64.96(18) .
C23 C18 C19 V1 120.7(3) .
N1 V1 C19 C20 -55.4(3) .
C10 V1 C19 C20 87.6(2) .
C7 V1 C19 C20 157.87(17) .
C18 V1 C19 C20 -117.2(3) .
C9 V1 C19 C20 104.74(19) .
C8 V1 C19 C20 139.76(19) .
C17 V1 C19 C20 -79.34(19) .
C16 V1 C19 C20 -37.40(17) .
C6 V1 C19 C20 124.3(2) .
N1 V1 C19 C18 61.8(3) .
C10 V1 C19 C18 -155.17(18) .
C7 V1 C19 C18 -84.9(2) .
C20 V1 C19 C18 117.2(3) .
C9 V1 C19 C18 -138.1(2) .
C8 V1 C19 C18 -103.1(2) .
C17 V1 C19 C18 37.85(18) .
C16 V1 C19 C18 79.8(2) .
C6 V1 C19 C18 -118.5(2) .
N1 V1 C19 C24 -177.4(3) .
C10 V1 C19 C24 -34.3(4) .
C7 V1 C19 C24 35.9(4) .
C18 V1 C19 C24 120.8(5) .
C20 V1 C19 C24 -122.0(5) .
C9 V1 C19 C24 -17.2(4) .
C8 V1 C19 C24 17.8(4) .
C17 V1 C19 C24 158.7(4) .
C16 V1 C19 C24 -159.4(4) .
C6 V1 C19 C24 2.3(5) .
C17 C16 C20 C19 -1.2(3) .
C21 C16 C20 C19 171.6(3) .
V1 C16 C20 C19 -64.79(19) .
C17 C16 C20 C25 -174.8(3) .
C21 C16 C20 C25 -2.0(5) .
V1 C16 C20 C25 121.6(3) .
C17 C16 C20 V1 63.62(18) .
C21 C16 C20 V1 -123.6(3) .
C18 C19 C20 C16 1.8(3) .
C24 C19 C20 C16 -163.9(3) .
V1 C19 C20 C16 64.93(19) .
C18 C19 C20 C25 175.4(3) .
C24 C19 C20 C25 9.7(5) .
V1 C19 C20 C25 -121.5(3) .
C18 C19 C20 V1 -63.11(19) .
C24 C19 C20 V1 131.1(3) .
N1 V1 C20 C16 27.8(2) .
C10 V1 C20 C16 133.42(18) .
C7 V1 C20 C16 -157.3(2) .
C18 V1 C20 C16 -78.71(19) .
C9 V1 C20 C16 166.88(19) .
C8 V1 C20 C16 -161.14(19) .
C19 V1 C20 C16 -115.6(3) .
C17 V1 C20 C16 -37.31(17) .
C6 V1 C20 C16 129.3(2) .
N1 V1 C20 C19 143.41(18) .
C10 V1 C20 C19 -110.94(18) .
C7 V1 C20 C19 -41.7(3) .
C18 V1 C20 C19 36.93(17) .
C9 V1 C20 C19 -77.48(19) .
C8 V1 C20 C19 -45.5(2) .
C17 V1 C20 C19 78.33(19) .
C16 V1 C20 C19 115.6(3) .
C6 V1 C20 C19 -115.0(2) .
N1 V1 C20 C25 -94.1(3) .
C10 V1 C20 C25 11.5(3) .
C7 V1 C20 C25 80.8(4) .
C18 V1 C20 C25 159.4(3) .
C9 V1 C20 C25 45.0(3) .
C8 V1 C20 C25 77.0(3) .
C19 V1 C20 C25 122.5(4) .
C17 V1 C20 C25 -159.2(4) .
C16 V1 C20 C25 -121.9(4) .
C6 V1 C20 C25 7.5(4) .
C31 C26 C27 C28 -0.1(6) .
C32 C26 C27 C28 179.9(4) .
C26 C27 C28 C29 -0.3(6) .
C27 C28 C29 C30 0.5(6) .
C28 C29 C30 C31 -0.2(6) .
C29 C30 C31 C26 -0.2(6) .
C27 C26 C31 C30 0.4(6) .
C32 C26 C31 C30 -179.6(3) .
